data_7022116
loop_
_publ_author_name
'Song, Xiao-Jiao'
'Muddassir, Mohd'
'Chen, Ying'
'Wang, Hui-Sheng'
'Song, You'
'You, Xiao-Zeng'

_publ_section_title
;
 Magnetic properties of two 2D complexes based on 1D chain containing
 [Fe(bpy)(CN)4]- unit.
;
_journal_issue 4
_journal_name_full 'Dalton transactions (Cambridge, England : 2003)'
_journal_page_first 1116
_journal_page_last 1121
_journal_paper_doi 10.1039/c2dt31757e
_journal_volume 42
_journal_year 2013
_chemical_formula_moiety 'C38 H32 Cu Fe2 N14 O4'
_chemical_formula_sum 'C38 H32 Cu Fe2 N14 O4'
_chemical_formula_weight 924.02
_chemical_name_systematic
;
?
;
_space_group_IT_number 12
_symmetry_cell_setting monoclinic
_symmetry_space_group_name_Hall '-C 2y'
_symmetry_space_group_name_H-M 'C 1 2/m 1'
_atom_sites_solution_hydrogens geom
_atom_sites_solution_primary direct
_atom_sites_solution_secondary difmap
_audit_creation_method SHELXL-97
_cell_angle_alpha 90.00
_cell_angle_beta 113.5410(10)
_cell_angle_gamma 90.00
_cell_formula_units_Z 2
_cell_length_a 11.1851(9)
_cell_length_b 29.1351(8)
_cell_length_c 6.8304(5)
_cell_measurement_reflns_used 4909
_cell_measurement_temperature 291(2)
_cell_measurement_theta_max 27.54
_cell_measurement_theta_min 2.80
_cell_volume 2040.6(2)
_computing_cell_refinement 'Bruker SMART'
_computing_data_collection 'Bruker SMART'
_computing_data_reduction 'Bruker SAINT'
_computing_molecular_graphics 'Bruker SHELXTL'
_computing_publication_material 'Bruker SHELXTL'
_computing_structure_refinement 'SHELXL-97 (Sheldrick, 1997)'
_computing_structure_solution 'SHELXS-97 (Sheldrick, 1990)'
_diffrn_ambient_temperature 291(2)
_diffrn_measured_fraction_theta_full 0.999
_diffrn_measured_fraction_theta_max 0.999
_diffrn_measurement_device_type 'CCD area detector'
_diffrn_measurement_method 'phi and omega scans'
_diffrn_radiation_monochromator graphite
_diffrn_radiation_source 'fine-focus sealed tube'
_diffrn_radiation_type MoK\a
_diffrn_radiation_wavelength 0.71073
_diffrn_reflns_av_R_equivalents 0.0459
_diffrn_reflns_av_sigmaI/netI 0.0576
_diffrn_reflns_limit_h_max 13
_diffrn_reflns_limit_h_min -13
_diffrn_reflns_limit_k_max 25
_diffrn_reflns_limit_k_min -35
_diffrn_reflns_limit_l_max 8
_diffrn_reflns_limit_l_min -8
_diffrn_reflns_number 6227
_diffrn_reflns_theta_full 26.00
_diffrn_reflns_theta_max 26.00
_diffrn_reflns_theta_min 1.40
_exptl_absorpt_coefficient_mu 1.276
_exptl_absorpt_correction_T_max 0.7666
_exptl_absorpt_correction_T_min 0.7164
_exptl_absorpt_correction_type multi-scan
_exptl_absorpt_process_details 'SADABS; Bruker, 2000'
_exptl_crystal_colour orange
_exptl_crystal_density_diffrn 1.504
_exptl_crystal_density_method 'not measured'
_exptl_crystal_description plate
_exptl_crystal_F_000 942
_exptl_crystal_size_max 0.28
_exptl_crystal_size_mid 0.24
_exptl_crystal_size_min 0.22
_refine_diff_density_max 0.762
_refine_diff_density_min -1.078
_refine_diff_density_rms 0.093
_refine_ls_extinction_method none
_refine_ls_goodness_of_fit_ref 1.068
_refine_ls_hydrogen_treatment constr
_refine_ls_matrix_type full
_refine_ls_number_parameters 162
_refine_ls_number_reflns 2051
_refine_ls_number_restraints 9
_refine_ls_restrained_S_all 1.076
_refine_ls_R_factor_all 0.0736
_refine_ls_R_factor_gt 0.0550
_refine_ls_shift/su_max 0.000
_refine_ls_shift/su_mean 0.000
_refine_ls_structure_factor_coef Fsqd
_refine_ls_weighting_details 'calc w=1/[\s^2^(Fo^2^)+(0.0690P)^2^+2.2915P] where P=(Fo^2^+2Fc^2^)/3'
_refine_ls_weighting_scheme calc
_refine_ls_wR_factor_gt 0.1260
_refine_ls_wR_factor_ref 0.1318
_reflns_number_gt 1619
_reflns_number_total 2051
_reflns_threshold_expression >2sigma(I)
_cod_data_source_file c2dt31757e.txt
_cod_data_source_block CuFe2
_cod_depositor_comments
;
The following automatic conversions were performed:

'_symmetry_cell_setting' value 'Monoclinic' changed to 'monoclinic'
according to /home/saulius/struct/CIF-dictionaries/cif_core.dic
dictionary named 'cif_core.dic' version 2.4.2 from 2011-04-26.

Automatic conversion script
Id: cif_fix_values 1891 2012-01-12 08:04:46Z andrius 
;
_cod_original_sg_symbol_H-M C2/m
_cod_database_code 7022116

loop_
_symmetry_equiv_pos_as_xyz
'x, y, z'
'-x, y, -z'
'x+1/2, y+1/2, z'
'-x+1/2, y+1/2, -z'
'-x, -y, -z'
'x, -y, z'
'-x+1/2, -y+1/2, -z'
'x+1/2, -y+1/2, z'

loop_
_atom_site_label
_atom_site_type_symbol
_atom_site_fract_x
_atom_site_fract_y
_atom_site_fract_z
_atom_site_U_iso_or_equiv
_atom_site_adp_type
_atom_site_occupancy
_atom_site_symmetry_multiplicity
_atom_site_calc_flag
_atom_site_refinement_flags
C1 C 0.8718(4) 0.17831(15) 0.7505(7) 0.0334(9) Uani 1 1 d .
H1 H 0.8528 0.1493 0.7869 0.040 Uiso 1 1 calc R
C2 C 0.8318(4) 0.21560(15) 0.8252(7) 0.0332(9) Uani 1 1 d .
H2 H 0.7828 0.2123 0.9069 0.040 Uiso 1 1 calc R
C3 C 0.8651(4) 0.25915(15) 0.7777(7) 0.0343(10) Uani 1 1 d .
H3 H 0.8419 0.2852 0.8331 0.041 Uiso 1 1 calc R
C4 C 0.9308(4) 0.26323(14) 0.6520(7) 0.0321(9) Uani 1 1 d .
H4 H 0.9530 0.2921 0.6193 0.038 Uiso 1 1 calc R
C5 C 0.9659(4) 0.22378(14) 0.5699(7) 0.0321(9) Uani 1 1 d .
C6 C 1.1681(4) 0.12969(14) 0.7502(7) 0.0359(9) Uani 1 1 d U
C7 C 0.9526(4) 0.08227(14) 0.6467(7) 0.0313(8) Uani 1 1 d U
C8 C 0.7979(6) 0.0000 1.1950(9) 0.0294(12) Uani 1 2 d S
H8 H 0.8700 0.0000 1.3247 0.035 Uiso 1 2 calc SR
C9 C 0.6811(4) 0.0000 1.1958(10) 0.0309(13) Uani 1 2 d S
H9 H 0.6722 0.0000 1.3255 0.037 Uiso 1 2 calc SRD
C10 C 0.5680(6) 0.0000 1.0028(9) 0.0301(12) Uani 1 2 d S
C11 C 0.5924(4) 0.0000 0.8133(10) 0.0310(12) Uani 1 2 d S
H11 H 0.5217 0.0000 0.6819 0.037 Uiso 1 2 calc SR
C12 C 0.7114(6) 0.0000 0.8162(10) 0.0313(13) Uani 1 2 d S
H12 H 0.7227 0.0000 0.6885 0.038 Uiso 1 2 calc SR
Cu1 Cu 1.0000 0.0000 1.0000 0.0228(3) Uani 1 4 d SU
Fe1 Fe 1.0000 0.12983(3) 0.5000 0.0226(2) Uani 1 2 d SU
N1 N 0.9385(3) 0.18185(12) 0.6250(5) 0.0311(8) Uani 1 1 d .
N2 N 1.2644(4) 0.13139(13) 0.8962(6) 0.0362(9) Uani 1 1 d .
N3 N 0.9356(3) 0.05319(12) 0.7428(6) 0.0309(7) Uani 1 1 d U
N4 N 0.8179(5) 0.0000 1.0067(8) 0.0288(10) Uani 1 2 d S
O1WA O 0.4692(9) 0.1284(3) 0.8018(18) 0.039(3) Uani 0.303(9) 1 d P
H1A H 0.4536 0.1007 0.7603 0.047 Uiso 0.303(9) 1 d PR
H1B H 0.4774 0.1304 0.9306 0.047 Uiso 0.303(9) 1 d PR
O1WB O 0.5000 0.1247(2) 0.5000 0.0338(17) Uani 0.760(13) 2 d SP
H1C H 0.4535 0.1111 0.3845 0.041 Uiso 0.380(6) 1 d PR
H1D H 0.5678 0.1136 0.5982 0.041 Uiso 0.380(6) 1 d PR
O1WC O 0.6478(9) 0.0901(3) 0.4543(16) 0.037(3) Uani 0.317(8) 1 d P
H1E H 0.6152 0.0716 0.3499 0.044 Uiso 0.317(8) 1 d PR
H1F H 0.6969 0.1092 0.4281 0.044 Uiso 0.317(8) 1 d PR

loop_
_atom_site_aniso_label
_atom_site_aniso_U_11
_atom_site_aniso_U_22
_atom_site_aniso_U_33
_atom_site_aniso_U_23
_atom_site_aniso_U_13
_atom_site_aniso_U_12
C1 0.038(2) 0.028(2) 0.030(2) 0.0016(16) 0.0086(18) 0.0017(17)
C2 0.033(2) 0.039(2) 0.034(2) -0.0004(18) 0.0202(18) 0.0023(18)
C3 0.030(2) 0.034(2) 0.040(2) -0.0131(18) 0.0160(19) -0.0020(18)
C4 0.032(2) 0.025(2) 0.034(2) -0.0009(17) 0.0082(18) 0.0007(16)
C5 0.041(2) 0.029(2) 0.032(2) -0.0014(17) 0.0196(19) -0.0003(19)
C6 0.0339(18) 0.030(2) 0.036(2) -0.0077(18) 0.0054(15) 0.0009(15)
C7 0.038(2) 0.0271(19) 0.031(2) -0.0010(13) 0.0161(17) -0.0012(15)
C8 0.032(3) 0.032(3) 0.021(3) 0.000 0.007(2) 0.000
C9 0.035(3) 0.026(3) 0.030(3) 0.000 0.011(3) 0.000
C10 0.030(3) 0.031(3) 0.025(3) 0.000 0.007(2) 0.000
C11 0.030(3) 0.027(3) 0.031(3) 0.000 0.007(2) 0.000
C12 0.031(3) 0.035(3) 0.030(3) 0.000 0.014(2) 0.000
Cu1 0.0211(5) 0.0194(5) 0.0265(5) 0.000 0.0082(4) 0.000
Fe1 0.0228(4) 0.0245(4) 0.0231(4) 0.000 0.0119(3) 0.000
N1 0.0318(18) 0.0307(19) 0.0312(19) -0.0004(14) 0.0129(15) 0.0027(14)
N2 0.038(2) 0.038(2) 0.033(2) -0.0008(15) 0.0137(17) 0.0057(15)
N3 0.0337(18) 0.0330(18) 0.0323(19) 0.0033(12) 0.0200(15) 0.0011(14)
N4 0.035(3) 0.029(3) 0.026(3) 0.000 0.016(2) 0.000
O1WA 0.027(5) 0.039(6) 0.045(7) 0.000(5) 0.009(5) -0.002(4)
O1WB 0.029(3) 0.043(4) 0.037(3) 0.000 0.021(2) 0.000
O1WC 0.035(5) 0.040(6) 0.034(5) 0.005(4) 0.013(4) -0.001(4)

loop_
_atom_type_symbol
_atom_type_description
_atom_type_scat_dispersion_real
_atom_type_scat_dispersion_imag
_atom_type_scat_source
C C 0.0033 0.0016 'International Tables Vol C Tables 4.2.6.8 and 6.1.1.4'
H H 0.0000 0.0000 'International Tables Vol C Tables 4.2.6.8 and 6.1.1.4'
Cu Cu 0.3201 1.2651 'International Tables Vol C Tables 4.2.6.8 and 6.1.1.4'
Fe Fe 0.3463 0.8444 'International Tables Vol C Tables 4.2.6.8 and 6.1.1.4'
N N 0.0061 0.0033 'International Tables Vol C Tables 4.2.6.8 and 6.1.1.4'
O O 0.0106 0.0060 'International Tables Vol C Tables 4.2.6.8 and 6.1.1.4'

loop_
_geom_angle_atom_site_label_1
_geom_angle_atom_site_label_2
_geom_angle_atom_site_label_3
_geom_angle
_geom_angle_site_symmetry_1
_geom_angle_site_symmetry_3
N1 C1 C2 122.1(4) . .
N1 C1 H1 119.0 . .
C2 C1 H1 119.0 . .
C1 C2 C3 118.9(4) . .
C1 C2 H2 120.6 . .
C3 C2 H2 120.6 . .
C4 C3 C2 119.7(4) . .
C4 C3 H3 120.2 . .
C2 C3 H3 120.2 . .
C3 C4 C5 119.8(4) . .
C3 C4 H4 120.1 . .
C5 C4 H4 120.1 . .
N1 C5 C4 119.9(4) . .
N1 C5 C5 115.1(2) . 2_756
C4 C5 C5 124.9(2) . 2_756
N2 C6 Fe1 177.3(4) . .
N3 C7 Fe1 174.0(4) . .
C9 C8 N4 122.3(5) . .
C9 C8 H8 118.9 . .
N4 C8 H8 118.9 . .
C8 C9 C10 121.2(5) . .
C8 C9 H9 119.4 . .
C10 C9 H9 119.4 . .
C9 C10 C11 114.9(4) . .
C9 C10 C10 122.7(6) . 5_657
C11 C10 C10 122.3(6) . 5_657
C12 C11 C10 122.9(6) . .
C12 C11 H11 118.6 . .
C10 C11 H11 118.6 . .
C11 C12 N4 120.2(6) . .
C11 C12 H12 119.9 . .
N4 C12 H12 119.9 . .
N4 Cu1 N4 180.000(1) . 5_757
N4 Cu1 N3 90.38(13) . 6
N4 Cu1 N3 89.62(13) 5_757 6
N4 Cu1 N3 89.62(13) . 2_757
N4 Cu1 N3 90.38(13) 5_757 2_757
N3 Cu1 N3 180.00(13) 6 2_757
N4 Cu1 N3 90.38(13) . .
N4 Cu1 N3 89.62(13) 5_757 .
N3 Cu1 N3 87.78(18) 6 .
N3 Cu1 N3 92.22(18) 2_757 .
N4 Cu1 N3 89.62(13) . 5_757
N4 Cu1 N3 90.38(13) 5_757 5_757
N3 Cu1 N3 92.22(18) 6 5_757
N3 Cu1 N3 87.78(18) 2_757 5_757
N3 Cu1 N3 180.00(13) . 5_757
C7 Fe1 C7 86.7(2) 2_756 .
C7 Fe1 C6 84.96(19) 2_756 2_756
C7 Fe1 C6 94.87(18) . 2_756
C7 Fe1 C6 94.87(18) 2_756 .
C7 Fe1 C6 84.96(19) . .
C6 Fe1 C6 179.8(2) 2_756 .
C7 Fe1 N1 174.29(16) 2_756 .
C7 Fe1 N1 96.40(16) . .
C6 Fe1 N1 89.99(17) 2_756 .
C6 Fe1 N1 90.19(16) . .
C7 Fe1 N1 96.40(16) 2_756 2_756
C7 Fe1 N1 174.29(16) . 2_756
C6 Fe1 N1 90.19(16) 2_756 2_756
C6 Fe1 N1 89.99(17) . 2_756
N1 Fe1 N1 80.9(2) . 2_756
C1 N1 C5 119.5(4) . .
C1 N1 Fe1 126.1(3) . .
C5 N1 Fe1 114.4(3) . .
C7 N3 Cu1 153.9(3) . .
C12 N4 C8 118.6(5) . .
C12 N4 Cu1 118.2(4) . .
C8 N4 Cu1 123.2(4) . .
H1A O1WA H1B 109.5 . .
H1C O1WB H1D 125.3 . .
H1E O1WC H1F 109.5 . .

loop_
_geom_bond_atom_site_label_1
_geom_bond_atom_site_label_2
_geom_bond_distance
_geom_bond_site_symmetry_2
C1 N1 1.346(6) .
C1 C2 1.351(6) .
C1 H1 0.9300 .
C2 C3 1.397(6) .
C2 H2 0.9300 .
C3 C4 1.339(6) .
C3 H3 0.9300 .
C4 C5 1.402(6) .
C4 H4 0.9300 .
C5 N1 1.349(5) .
C5 C5 1.439(8) 2_756
C6 N2 1.140(6) .
C6 Fe1 1.972(4) .
C7 N3 1.133(5) .
C7 Fe1 1.905(4) .
C8 C9 1.309(7) .
C8 N4 1.391(7) .
C8 H8 0.9300 .
C9 C10 1.416(8) .
C9 H9 0.9300 .
C10 C11 1.426(8) .
C10 C10 1.507(12) 5_657
C11 C12 1.323(7) .
C11 H11 0.9300 .
C12 N4 1.369(8) .
C12 H12 0.9300 .
Cu1 N4 2.055(5) .
Cu1 N4 2.055(5) 5_757
Cu1 N3 2.235(3) 6
Cu1 N3 2.235(3) 2_757
Cu1 N3 2.235(3) .
Cu1 N3 2.235(3) 5_757
Fe1 C7 1.905(4) 2_756
Fe1 C6 1.972(4) 2_756
Fe1 N1 1.992(4) .
Fe1 N1 1.992(4) 2_756
O1WA H1A 0.8500 .
O1WA H1B 0.8500 .
O1WB H1C 0.8500 .
O1WB H1D 0.8501 .
O1WC H1E 0.8500 .
O1WC H1F 0.8500 .

loop_
_geom_torsion_atom_site_label_1
_geom_torsion_atom_site_label_2
_geom_torsion_atom_site_label_3
_geom_torsion_atom_site_label_4
_geom_torsion
_geom_torsion_site_symmetry_1
_geom_torsion_site_symmetry_4
N1 C1 C2 C3 -2.6(7) . .
C1 C2 C3 C4 2.9(6) . .
C2 C3 C4 C5 -0.3(7) . .
C3 C4 C5 N1 -2.8(7) . .
C3 C4 C5 C5 178.7(5) . 2_756
N4 C8 C9 C10 0.000(3) . .
C8 C9 C10 C11 0.000(3) . .
C8 C9 C10 C10 180.000(3) . 5_657
C9 C10 C11 C12 0.000(3) . .
C10 C10 C11 C12 180.000(2) 5_657 .
C10 C11 C12 N4 0.000(2) . .
N3 C7 Fe1 C7 70(4) . 2_756
N3 C7 Fe1 C6 154(4) . 2_756
N3 C7 Fe1 C6 -25(4) . .
N3 C7 Fe1 N1 -115(4) . .
N3 C7 Fe1 N1 -53(5) . 2_756
N2 C6 Fe1 C7 155(9) . 2_756
N2 C6 Fe1 C7 -119(9) . .
N2 C6 Fe1 C6 -162(21) . 2_756
N2 C6 Fe1 N1 -22(9) . .
N2 C6 Fe1 N1 59(9) . 2_756
C2 C1 N1 C5 -0.4(6) . .
C2 C1 N1 Fe1 -178.7(3) . .
C4 C5 N1 C1 3.2(6) . .
C5 C5 N1 C1 -178.2(5) 2_756 .
C4 C5 N1 Fe1 -178.3(3) . .
C5 C5 N1 Fe1 0.3(6) 2_756 .
C7 Fe1 N1 C1 115.8(16) 2_756 .
C7 Fe1 N1 C1 -6.8(4) . .
C6 Fe1 N1 C1 88.1(4) 2_756 .
C6 Fe1 N1 C1 -91.8(4) . .
N1 Fe1 N1 C1 178.3(4) 2_756 .
C7 Fe1 N1 C5 -62.6(17) 2_756 .
C7 Fe1 N1 C5 174.8(3) . .
C6 Fe1 N1 C5 -90.3(3) 2_756 .
C6 Fe1 N1 C5 89.9(3) . .
N1 Fe1 N1 C5 -0.1(2) 2_756 .
Fe1 C7 N3 Cu1 10(4) . .
N4 Cu1 N3 C7 156.4(8) . .
N4 Cu1 N3 C7 -23.6(8) 5_757 .
N3 Cu1 N3 C7 -113.3(7) 6 .
N3 Cu1 N3 C7 66.7(7) 2_757 .
N3 Cu1 N3 C7 -113(100) 5_757 .
C11 C12 N4 C8 0.000(2) . .
C11 C12 N4 Cu1 180.000(2) . .
C9 C8 N4 C12 0.000(3) . .
C9 C8 N4 Cu1 180.000(3) . .
N4 Cu1 N4 C12 180(17) 5_757 .
N3 Cu1 N4 C12 -43.89(9) 6 .
N3 Cu1 N4 C12 136.11(9) 2_757 .
N3 Cu1 N4 C12 43.89(9) . .
N3 Cu1 N4 C12 -136.11(9) 5_757 .
N4 Cu1 N4 C8 0(17) 5_757 .
N3 Cu1 N4 C8 136.11(9) 6 .
N3 Cu1 N4 C8 -43.89(9) 2_757 .
N3 Cu1 N4 C8 -136.11(9) . .
N3 Cu1 N4 C8 43.89(9) 5_757 .
